data_2221256
loop_
_publ_author_name
'Ravindran Durai Nayagam, B.'
'Jebas, Samuel Robinson'
'Edward Rajkumar, J. P'
'Schollmeyer, Dieter'

_publ_section_title
;
 1-(2,3,5,6-Tetramethylbenzyloxy)-1<i>H</i>-benzotriazole
;
_journal_coeditor_code AT2749
_journal_issue 4
_journal_name_full 'Acta Crystallographica Section E'
_journal_page_first o917
_journal_paper_doi 10.1107/S1600536809010794
_journal_volume 65
_journal_year 2009
_chemical_formula_iupac 'C17 H19 N3 O'
_chemical_formula_moiety 'C17 H19 N3 O'
_chemical_formula_sum 'C17 H19 N3 O'
_chemical_formula_weight 281.35
_chemical_name_systematic
;
1-(2,3,5,6-Tetramethylbenzyloxy)-1<i>H</i>-benzotriazole
;
_space_group_IT_number 14
_symmetry_cell_setting monoclinic
_symmetry_space_group_name_Hall '-P 2ybc'
_symmetry_space_group_name_H-M 'P 1 21/c 1'
_atom_sites_solution_hydrogens geom
_atom_sites_solution_primary direct
_atom_sites_solution_secondary difmap
_audit_creation_method SHELXL-97
_cell_angle_alpha 90.00
_cell_angle_beta 105.977(7)
_cell_angle_gamma 90.00
_cell_formula_units_Z 4
_cell_length_a 4.9737(8)
_cell_length_b 26.3838(18)
_cell_length_c 11.490(2)
_cell_measurement_reflns_used 25
_cell_measurement_temperature 193(2)
_cell_measurement_theta_max 70
_cell_measurement_theta_min 65
_cell_volume 1449.5(4)
_computing_cell_refinement 'CAD-4 EXPRESS (Enraf--Nonius, 1994)'
_computing_data_collection 'CAD-4 EXPRESS (Enraf--Nonius, 1994)'
_computing_data_reduction 'CORINC (Draeger & Gattow, 1971)'
_computing_molecular_graphics 'SHELXTL (Sheldrick, 2008)'
_computing_publication_material
;
SHELXTL (Sheldrick, 2008) and PLATON (Spek, 2009)
;
_computing_structure_refinement 'SHELXL97 (Sheldrick, 2008)'
_computing_structure_solution 'SHELXS97 (Sheldrick, 2008)'
_diffrn_ambient_temperature 193(2)
_diffrn_measured_fraction_theta_full 0.999
_diffrn_measured_fraction_theta_max 0.999
_diffrn_measurement_device '\k-geometry diffractometer'
_diffrn_measurement_device_type 'Enraf--Nonius CAD-4'
_diffrn_measurement_method \w/2\q
_diffrn_radiation_monochromator graphite
_diffrn_radiation_type CuK\a
_diffrn_radiation_wavelength 1.54178
_diffrn_reflns_av_R_equivalents 0.0503
_diffrn_reflns_av_sigmaI/netI 0.0191
_diffrn_reflns_limit_h_max 6
_diffrn_reflns_limit_h_min -5
_diffrn_reflns_limit_k_max 32
_diffrn_reflns_limit_k_min 0
_diffrn_reflns_limit_l_max 0
_diffrn_reflns_limit_l_min -13
_diffrn_reflns_number 2861
_diffrn_reflns_theta_full 69.92
_diffrn_reflns_theta_max 69.92
_diffrn_reflns_theta_min 3.35
_diffrn_standards_decay_% 1
_diffrn_standards_interval_time 60
_diffrn_standards_number 3
_exptl_absorpt_coefficient_mu 0.652
_exptl_absorpt_correction_T_max 0.7588
_exptl_absorpt_correction_T_min 0.7312
_exptl_absorpt_correction_type psi-scan
_exptl_absorpt_process_details '(CORINC; Draeger & Gattow, 1971)'
_exptl_crystal_colour colourless
_exptl_crystal_density_diffrn 1.289
_exptl_crystal_density_method 'not measured'
_exptl_crystal_description block
_exptl_crystal_F_000 600
_exptl_crystal_size_max 0.51
_exptl_crystal_size_mid 0.51
_exptl_crystal_size_min 0.45
_refine_diff_density_max 0.266
_refine_diff_density_min -0.229
_refine_ls_extinction_coef 0.0042(6)
_refine_ls_extinction_expression Fc^*^=kFc[1+0.001xFc^2^\l^3^/sin(2\q)]^-1/4^
_refine_ls_extinction_method 'SHELXL97 (Sheldrick, 2008)'
_refine_ls_goodness_of_fit_ref 1.082
_refine_ls_hydrogen_treatment constr
_refine_ls_matrix_type full
_refine_ls_number_parameters 195
_refine_ls_number_reflns 2729
_refine_ls_number_restraints 0
_refine_ls_restrained_S_all 1.082
_refine_ls_R_factor_all 0.0488
_refine_ls_R_factor_gt 0.0469
_refine_ls_shift/su_max_lt 0.002
_refine_ls_shift/su_mean 0.000
_refine_ls_structure_factor_coef Fsqd
_refine_ls_weighting_details 'calc w=1/[\s^2^(Fo^2^)+(0.0664P)^2^+0.687P] where P=(Fo^2^+2Fc^2^)/3'
_refine_ls_weighting_scheme calc
_refine_ls_wR_factor_obs 0.1330
_refine_ls_wR_factor_ref 0.1347
_reflns_number_gt 2578
_reflns_number_total 2729
_reflns_threshold_expression I>2\s(I)
_cod_data_source_file at2749.cif
_cod_data_source_block I
_cod_original_sg_symbol_H-M 'P 21/c'
_cod_database_code 2221256
_cod_database_fobs_code 2221256

loop_
_symmetry_equiv_pos_as_xyz
'x, y, z'
'-x, y+1/2, -z+1/2'
'-x, -y, -z'
'x, -y-1/2, z-1/2'

loop_
_atom_site_type_symbol
_atom_site_label
_atom_site_fract_x
_atom_site_fract_y
_atom_site_fract_z
_atom_site_U_iso_or_equiv
_atom_site_adp_type
_atom_site_calc_flag
_atom_site_refinement_flags
_atom_site_occupancy
_atom_site_disorder_assembly
_atom_site_disorder_group
N N1 0.4809(3) 0.32620(5) 0.62810(11) 0.0311(3) Uani d . 1 . .
N N2 0.3357(3) 0.28455(5) 0.63903(13) 0.0379(4) Uani d . 1 . .
N N3 0.4680(3) 0.26168(5) 0.73894(13) 0.0395(4) Uani d . 1 . .
C C4 0.7028(3) 0.28997(6) 0.79380(14) 0.0321(4) Uani d . 1 . .
C C5 0.9114(4) 0.28229(6) 0.90326(15) 0.0374(4) Uani d . 1 . .
H H5 0.9065 0.2539 0.9536 0.045 Uiso calc R 1 . .
C C6 1.1208(4) 0.31732(7) 0.93407(15) 0.0411(4) Uani d . 1 . .
H H6 1.2652 0.3131 1.0072 0.049 Uiso calc R 1 . .
C C7 1.1281(4) 0.35962(7) 0.86002(16) 0.0412(4) Uani d . 1 . .
H H7 1.2779 0.3831 0.8849 0.049 Uiso calc R 1 . .
C C8 0.9264(3) 0.36815(6) 0.75324(15) 0.0348(4) Uani d . 1 . .
H H8 0.9317 0.3967 0.7036 0.042 Uiso calc R 1 . .
C C9 0.7132(3) 0.33208(6) 0.72239(13) 0.0292(4) Uani d . 1 . .
O O10 0.3754(2) 0.35998(4) 0.53578(9) 0.0327(3) Uani d . 1 . .
C C11 0.4691(4) 0.34745(6) 0.42841(14) 0.0328(4) Uani d . 1 . .
H H11A 0.3904 0.3145 0.3939 0.039 Uiso calc R 1 . .
H H11B 0.6757 0.3455 0.4497 0.039 Uiso calc R 1 . .
C C12 0.3636(3) 0.38958(6) 0.33973(13) 0.0286(4) Uani d . 1 . .
C C13 0.5113(3) 0.43544(6) 0.35296(13) 0.0296(4) Uani d . 1 . .
C C14 0.4080(3) 0.47548(6) 0.27302(14) 0.0316(4) Uani d . 1 . .
C C15 0.1584(3) 0.46843(6) 0.18303(14) 0.0335(4) Uani d . 1 . .
H H15 0.0869 0.4957 0.1294 0.040 Uiso calc R 1 . .
C C16 0.0095(3) 0.42330(7) 0.16838(13) 0.0318(4) Uani d . 1 . .
C C17 0.1116(3) 0.38296(6) 0.24756(13) 0.0299(4) Uani d . 1 . .
C C18 0.7813(3) 0.44365(7) 0.45103(15) 0.0389(4) Uani d . 1 . .
H H18A 0.8466 0.4113 0.4906 0.058 Uiso calc R 1 . .
H H18B 0.7492 0.4676 0.5110 0.058 Uiso calc R 1 . .
H H18C 0.9231 0.4574 0.4151 0.058 Uiso calc R 1 . .
C C19 0.5633(4) 0.52490(7) 0.28165(18) 0.0424(4) Uani d . 1 . .
H H19A 0.7451 0.5190 0.2664 0.064 Uiso calc R 1 . .
H H19B 0.5917 0.5392 0.3628 0.064 Uiso calc R 1 . .
H H19C 0.4541 0.5487 0.2214 0.064 Uiso calc R 1 . .
C C20 -0.2599(4) 0.41887(8) 0.06843(15) 0.0416(4) Uani d . 1 . .
H H20A -0.3033 0.4515 0.0268 0.062 Uiso calc R 1 . .
H H20B -0.4120 0.4093 0.1031 0.062 Uiso calc R 1 . .
H H20C -0.2393 0.3929 0.0106 0.062 Uiso calc R 1 . .
C C21 -0.0499(4) 0.33394(7) 0.23361(17) 0.0399(4) Uani d . 1 . .
H H21A -0.0717 0.3235 0.3124 0.060 Uiso calc R 1 . .
H H21B 0.0518 0.3076 0.2029 0.060 Uiso calc R 1 . .
H H21C -0.2348 0.3388 0.1765 0.060 Uiso calc R 1 . .

loop_
_atom_site_aniso_label
_atom_site_aniso_U_11
_atom_site_aniso_U_22
_atom_site_aniso_U_33
_atom_site_aniso_U_12
_atom_site_aniso_U_13
_atom_site_aniso_U_23
N1 0.0347(7) 0.0312(7) 0.0230(6) -0.0011(5) 0.0005(5) 0.0022(5)
N2 0.0426(8) 0.0353(8) 0.0313(7) -0.0056(6) 0.0026(6) -0.0011(6)
N3 0.0478(9) 0.0343(8) 0.0321(7) -0.0046(6) 0.0038(6) 0.0008(6)
C4 0.0364(8) 0.0301(8) 0.0273(8) 0.0026(6) 0.0048(6) -0.0007(6)
C5 0.0464(10) 0.0351(9) 0.0268(8) 0.0078(7) 0.0035(7) 0.0042(6)
C6 0.0385(9) 0.0508(10) 0.0275(8) 0.0071(8) -0.0018(7) -0.0006(7)
C7 0.0345(9) 0.0477(10) 0.0355(9) -0.0059(7) -0.0002(7) -0.0041(7)
C8 0.0370(9) 0.0347(8) 0.0298(8) -0.0028(7) 0.0044(7) 0.0011(6)
C9 0.0301(8) 0.0318(8) 0.0233(7) 0.0041(6) 0.0033(6) -0.0019(6)
O10 0.0379(6) 0.0353(6) 0.0213(5) 0.0086(5) 0.0021(4) 0.0026(4)
C11 0.0380(9) 0.0338(8) 0.0248(8) 0.0063(7) 0.0055(6) -0.0015(6)
C12 0.0305(8) 0.0325(8) 0.0222(7) 0.0049(6) 0.0062(6) -0.0013(6)
C13 0.0281(8) 0.0357(8) 0.0240(7) 0.0018(6) 0.0057(6) -0.0040(6)
C14 0.0339(8) 0.0331(8) 0.0295(8) 0.0019(6) 0.0114(6) -0.0019(6)
C15 0.0349(8) 0.0374(9) 0.0275(8) 0.0089(7) 0.0077(6) 0.0051(6)
C16 0.0293(8) 0.0428(9) 0.0219(7) 0.0046(7) 0.0048(6) -0.0019(6)
C17 0.0305(8) 0.0351(8) 0.0237(7) 0.0011(6) 0.0070(6) -0.0040(6)
C18 0.0338(9) 0.0460(10) 0.0320(9) -0.0027(7) 0.0009(7) -0.0053(7)
C19 0.0456(10) 0.0354(9) 0.0483(10) -0.0028(8) 0.0163(8) -0.0016(8)
C20 0.0344(9) 0.0580(11) 0.0266(8) 0.0056(8) -0.0012(7) -0.0019(7)
C21 0.0380(9) 0.0401(9) 0.0403(9) -0.0046(7) 0.0086(7) -0.0045(7)

loop_
_atom_type_symbol
_atom_type_description
_atom_type_scat_dispersion_real
_atom_type_scat_dispersion_imag
_atom_type_scat_source
C C 0.0181 0.0091 'International Tables Vol C Tables 4.2.6.8 and 6.1.1.4'
H H 0.0000 0.0000 'International Tables Vol C Tables 4.2.6.8 and 6.1.1.4'
N N 0.0311 0.0180 'International Tables Vol C Tables 4.2.6.8 and 6.1.1.4'
O O 0.0492 0.0322 'International Tables Vol C Tables 4.2.6.8 and 6.1.1.4'

loop_
_geom_angle_atom_site_label_1
_geom_angle_atom_site_label_2
_geom_angle_atom_site_label_3
_geom_angle_site_symmetry_1
_geom_angle_site_symmetry_3
_geom_angle
_geom_angle_publ_flag
N2 N1 C9 . . 112.41(13) ?
N2 N1 O10 . . 120.21(12) ?
C9 N1 O10 . . 127.02(13) ?
N3 N2 N1 . . 107.93(13) ?
N2 N3 C4 . . 108.04(14) ?
N3 C4 C9 . . 109.04(14) ?
N3 C4 C5 . . 130.67(16) ?
C9 C4 C5 . . 120.29(15) ?
C6 C5 C4 . . 117.17(16) ?
C6 C5 H5 . . 121.4 ?
C4 C5 H5 . . 121.4 ?
C5 C6 C7 . . 121.62(16) ?
C5 C6 H6 . . 119.2 ?
C7 C6 H6 . . 119.2 ?
C8 C7 C6 . . 122.35(16) ?
C8 C7 H7 . . 118.8 ?
C6 C7 H7 . . 118.8 ?
C7 C8 C9 . . 115.62(15) ?
C7 C8 H8 . . 122.2 ?
C9 C8 H8 . . 122.2 ?
N1 C9 C4 . . 102.58(14) ?
N1 C9 C8 . . 134.47(15) ?
C4 C9 C8 . . 122.95(15) ?
N1 O10 C11 . . 111.09(11) ?
O10 C11 C12 . . 105.69(12) ?
O10 C11 H11A . . 110.6 ?
C12 C11 H11A . . 110.6 ?
O10 C11 H11B . . 110.6 ?
C12 C11 H11B . . 110.6 ?
H11A C11 H11B . . 108.7 ?
C13 C12 C17 . . 121.24(14) ?
C13 C12 C11 . . 119.37(14) ?
C17 C12 C11 . . 119.33(14) ?
C14 C13 C12 . . 119.53(14) ?
C14 C13 C18 . . 118.07(15) ?
C12 C13 C18 . . 122.39(14) ?
C15 C14 C13 . . 118.49(15) ?
C15 C14 C19 . . 120.09(15) ?
C13 C14 C19 . . 121.41(15) ?
C16 C15 C14 . . 122.80(15) ?
C16 C15 H15 . . 118.6 ?
C14 C15 H15 . . 118.6 ?
C15 C16 C17 . . 119.15(14) ?
C15 C16 C20 . . 119.39(15) ?
C17 C16 C20 . . 121.45(16) ?
C16 C17 C12 . . 118.77(15) ?
C16 C17 C21 . . 119.69(14) ?
C12 C17 C21 . . 121.53(14) ?
C13 C18 H18A . . 109.5 ?
C13 C18 H18B . . 109.5 ?
H18A C18 H18B . . 109.5 ?
C13 C18 H18C . . 109.5 ?
H18A C18 H18C . . 109.5 ?
H18B C18 H18C . . 109.5 ?
C14 C19 H19A . . 109.5 ?
C14 C19 H19B . . 109.5 ?
H19A C19 H19B . . 109.5 ?
C14 C19 H19C . . 109.5 ?
H19A C19 H19C . . 109.5 ?
H19B C19 H19C . . 109.5 ?
C16 C20 H20A . . 109.5 ?
C16 C20 H20B . . 109.5 ?
H20A C20 H20B . . 109.5 ?
C16 C20 H20C . . 109.5 ?
H20A C20 H20C . . 109.5 ?
H20B C20 H20C . . 109.5 ?
C17 C21 H21A . . 109.5 ?
C17 C21 H21B . . 109.5 ?
H21A C21 H21B . . 109.5 ?
C17 C21 H21C . . 109.5 ?
H21A C21 H21C . . 109.5 ?
H21B C21 H21C . . 109.5 ?

loop_
_geom_bond_atom_site_label_1
_geom_bond_atom_site_label_2
_geom_bond_site_symmetry_2
_geom_bond_distance
_geom_bond_publ_flag
N1 N2 . 1.3398(19) ?
N1 C9 . 1.358(2) ?
N1 O10 . 1.3741(16) ?
N2 N3 . 1.304(2) ?
N3 C4 . 1.383(2) ?
C4 C9 . 1.390(2) ?
C4 C5 . 1.407(2) ?
C5 C6 . 1.364(3) ?
C5 H5 . 0.9500 ?
C6 C7 . 1.410(3) ?
C6 H6 . 0.9500 ?
C7 C8 . 1.373(2) ?
C7 H7 . 0.9500 ?
C8 C9 . 1.396(2) ?
C8 H8 . 0.9500 ?
O10 C11 . 1.4714(19) ?
C11 C12 . 1.501(2) ?
C11 H11A . 0.9900 ?
C11 H11B . 0.9900 ?
C12 C13 . 1.402(2) ?
C12 C17 . 1.412(2) ?
C13 C14 . 1.401(2) ?
C13 C18 . 1.512(2) ?
C14 C15 . 1.392(2) ?
C14 C19 . 1.505(2) ?
C15 C16 . 1.388(2) ?
C15 H15 . 0.9500 ?
C16 C17 . 1.401(2) ?
C16 C20 . 1.510(2) ?
C17 C21 . 1.508(2) ?
C18 H18A . 0.9800 ?
C18 H18B . 0.9800 ?
C18 H18C . 0.9800 ?
C19 H19A . 0.9800 ?
C19 H19B . 0.9800 ?
C19 H19C . 0.9800 ?
C20 H20A . 0.9800 ?
C20 H20B . 0.9800 ?
C20 H20C . 0.9800 ?
C21 H21A . 0.9800 ?
C21 H21B . 0.9800 ?
C21 H21C . 0.9800 ?

loop_
_geom_hbond_atom_site_label_D
_geom_hbond_atom_site_label_H
_geom_hbond_atom_site_label_A
_geom_hbond_site_symmetry_A
_geom_hbond_distance_DH
_geom_hbond_distance_HA
_geom_hbond_distance_DA
_geom_hbond_angle_DHA
C18 H18C Cg3 1_655 0.98 2.85 3.6701(18) 141
C20 H20B Cg3 1_455 0.98 2.80 3.682(2) 150

loop_
_geom_torsion_atom_site_label_1
_geom_torsion_atom_site_label_2
_geom_torsion_atom_site_label_3
_geom_torsion_atom_site_label_4
_geom_torsion_site_symmetry_1
_geom_torsion_site_symmetry_2
_geom_torsion_site_symmetry_3
_geom_torsion_site_symmetry_4
_geom_torsion
_geom_torsion_publ_flag
C9 N1 N2 N3 . . . . -0.72(19) ?
O10 N1 N2 N3 . . . . -174.26(13) ?
N1 N2 N3 C4 . . . . 0.67(18) ?
N2 N3 C4 C9 . . . . -0.41(19) ?
N2 N3 C4 C5 . . . . 179.01(17) ?
N3 C4 C5 C6 . . . . 179.99(17) ?
C9 C4 C5 C6 . . . . -0.6(2) ?
C4 C5 C6 C7 . . . . 0.3(3) ?
C5 C6 C7 C8 . . . . 0.1(3) ?
C6 C7 C8 C9 . . . . -0.1(3) ?
N2 N1 C9 C4 . . . . 0.44(17) ?
O10 N1 C9 C4 . . . . 173.45(14) ?
N2 N1 C9 C8 . . . . -179.69(17) ?
O10 N1 C9 C8 . . . . -6.7(3) ?
N3 C4 C9 N1 . . . . -0.01(17) ?
C5 C4 C9 N1 . . . . -179.51(15) ?
N3 C4 C9 C8 . . . . -179.90(15) ?
C5 C4 C9 C8 . . . . 0.6(2) ?
C7 C8 C9 N1 . . . . 179.94(17) ?
C7 C8 C9 C4 . . . . -0.2(2) ?
N2 N1 O10 C11 . . . . -91.18(17) ?
C9 N1 O10 C11 . . . . 96.30(17) ?
N1 O10 C11 C12 . . . . -174.71(12) ?
O10 C11 C12 C13 . . . . 80.40(17) ?
O10 C11 C12 C17 . . . . -97.09(16) ?
C17 C12 C13 C14 . . . . -0.3(2) ?
C11 C12 C13 C14 . . . . -177.69(14) ?
C17 C12 C13 C18 . . . . 179.83(14) ?
C11 C12 C13 C18 . . . . 2.4(2) ?
C12 C13 C14 C15 . . . . 0.6(2) ?
C18 C13 C14 C15 . . . . -179.49(14) ?
C12 C13 C14 C19 . . . . -178.35(14) ?
C18 C13 C14 C19 . . . . 1.6(2) ?
C13 C14 C15 C16 . . . . -0.7(2) ?
C19 C14 C15 C16 . . . . 178.23(15) ?
C14 C15 C16 C17 . . . . 0.5(2) ?
C14 C15 C16 C20 . . . . 179.92(15) ?
C15 C16 C17 C12 . . . . -0.1(2) ?
C20 C16 C17 C12 . . . . -179.53(14) ?
C15 C16 C17 C21 . . . . 179.26(14) ?
C20 C16 C17 C21 . . . . -0.2(2) ?
C13 C12 C17 C16 . . . . 0.0(2) ?
C11 C12 C17 C16 . . . . 177.45(13) ?
C13 C12 C17 C21 . . . . -179.36(14) ?
C11 C12 C17 C21 . . . . -1.9(2) ?

loop_
_cod_related_entry_id
_cod_related_entry_database
_cod_related_entry_code
1 ChemSpider 24742037
